data_2310722
loop_
_publ_author_name
'Alario-Franco, M.A.'
'Grey, I.E.'
'Labeau, M.'
'Joubert, J.C.'
'Vincent, H.'

_publ_section_title
;
 Structural studies on a-cation-deficient perovskite-related phases. I. Th
 Nb4 O12. Thorium vacancy ordering in slow-cooled samples
;
_journal_name_full 'Acta Crystallographica A (24,1968-38,1982)'
_journal_page_first 177
_journal_page_last 186
_journal_volume 38
_journal_year 1982
_chemical_formula_sum 'Nb4 O12 Th'
_chemical_name_systematic 'Th (Nb4 O12)'
_space_group_IT_number 71
_symmetry_space_group_name_Hall '-I 2 2'
_symmetry_space_group_name_H-M 'I m m m'
_cell_angle_alpha 90
_cell_angle_beta 90
_cell_angle_gamma 90
_cell_formula_units_Z 6
_cell_length_a 16.551
_cell_length_b 5.517
_cell_length_c 15.716
_cell_volume 1435.057
_citation_journal_id_ASTM ACACBN
_cod_data_source_file Alario-Franco_ACACBN_1982_291.cif
_cod_data_source_block Nb4O12Th1
_cod_original_formula_sum 'Nb4 O12 Th1'
_cod_database_code 2310722

loop_
_symmetry_equiv_pos_as_xyz
x,y,z
-x,-y,z
x,-y,-z
-x,y,-z
-x,-y,-z
x,y,-z
-x,y,z
x,-y,z
x+1/2,y+1/2,z+1/2
-x+1/2,-y+1/2,z+1/2
x+1/2,-y+1/2,-z+1/2
-x+1/2,y+1/2,-z+1/2
-x+1/2,-y+1/2,-z+1/2
x+1/2,y+1/2,-z+1/2
-x+1/2,y+1/2,z+1/2
x+1/2,-y+1/2,z+1/2

loop_
_atom_site_label
_atom_site_type_symbol
_atom_site_fract_x
_atom_site_fract_y
_atom_site_fract_z
_atom_site_occupancy
_atom_site_U_iso_or_equiv
O9 O-2 0.167 0 0.25 1 0.0
Th1 Th+4 0 0 0 1 0.0
Th3 Th+4 0.32 0 0 0.25 0.0
Nb1 Nb+5 0.181 0 0.128 1 0.0
Th2 Th+4 0.325 0 0.5 0.75 0.0
O5 O-2 0.15 0 0 1 0.0
O4 O-2 0 0.5 0 1 0.0
O1 O-2 0.083 0.25 0.125 1 0.0
O3 O-2 0.417 0.25 0.125 1 0.0
Nb3 Nb+5 0.5 0 0.359 1 0.0
O7 O-2 0 0.5 0.26 1 0.0
O6 O-2 0.318 0.5 0 1 0.0
O2 O-2 0.25 0.25 0.125 1 0.0
O8 O-2 0.5 0 0 1 0.0
Nb2 Nb+5 0.338 0.5 0.122 1 0.0
Nb4 Nb+5 0.5 0 0.121 1 0.0
